data_2200672
loop_
_publ_author_name
'Thomas Muthiah, Packianathan'
'Umadevi, Balakrishnan'
'Stanley, Nithianantham'
'Shui, Xiugi'
'Eggleston, Drake S'

_publ_section_title
;
 Hydrogen bonding patterns in trimethoprim sulfate trihydrate
 [trimethoprim = 2,4-diamino-5-(3,4,5-methoxybenzyl)pyrimidine]
;
_journal_issue 12
_journal_name_full 'Acta Crystallographica Section E'
_journal_page_first o1179
_journal_page_last o1182
_journal_paper_doi 10.1107/S1600536801018657
_journal_volume 57
_journal_year 2001
_chemical_formula_moiety '2C14 H19 N4 O3 1+ , S O4 1- , 3H2 O'
_chemical_formula_sum 'C28 H44 N8 O13 S'
_chemical_formula_weight 732.78
_chemical_name_common 'Trimethoprim sulfate trihydrate'
_chemical_name_systematic
;
 ?
;
_space_group_IT_number 14
_symmetry_cell_setting monoclinic
_symmetry_space_group_name_Hall '-P 2ybc'
_symmetry_space_group_name_H-M 'P 1 21/c 1'
_cell_angle_alpha 90
_cell_angle_beta 98.590(10)
_cell_angle_gamma 90
_cell_formula_units_Z 4
_cell_length_a 7.2290(10)
_cell_length_b 23.2420(10)
_cell_length_c 20.3730(10)
_cell_measurement_reflns_used 35
_cell_measurement_temperature 293(2)
_cell_measurement_theta_max 70.8
_cell_measurement_theta_min 3
_cell_volume 3384.6(5)
_computing_cell_refinement MolEN
_computing_data_collection 'MolEN (Fair, 1990)'
_computing_data_reduction MolEN
_computing_molecular_graphics 'ORTEP (Johnson, 1976)'
_computing_publication_material 'PLATON (Spek, 1997)'
_computing_structure_refinement 'SHELXL97 (Sheldrick, 1997)'
_computing_structure_solution 'SHELXS97 (Sheldrick, 1997)'
_diffrn_ambient_temperature 293(2)
_diffrn_measured_fraction_theta_full .999
_diffrn_measured_fraction_theta_max .999
_diffrn_measurement_device_type 'Enraf-Nonius CAD-4'
_diffrn_measurement_method \w--2\q
_diffrn_radiation_monochromator graphite
_diffrn_radiation_source 'fine-focus sealed tube'
_diffrn_radiation_type MoK\a
_diffrn_radiation_wavelength .71069
_diffrn_reflns_av_R_equivalents .0144
_diffrn_reflns_av_sigmaI/netI .0186
_diffrn_reflns_limit_h_max 8
_diffrn_reflns_limit_h_min 0
_diffrn_reflns_limit_k_max 27
_diffrn_reflns_limit_k_min 0
_diffrn_reflns_limit_l_max 23
_diffrn_reflns_limit_l_min -24
_diffrn_reflns_number 6445
_diffrn_reflns_theta_full 24.97
_diffrn_reflns_theta_max 24.97
_diffrn_reflns_theta_min 1.34
_diffrn_standards_decay_% negligible
_diffrn_standards_interval_time 60
_diffrn_standards_number 4
_exptl_absorpt_coefficient_mu .173
_exptl_absorpt_correction_type none
_exptl_crystal_colour Colourless
_exptl_crystal_density_diffrn 1.438
_exptl_crystal_density_method 'Not Measured'
_exptl_crystal_description needle
_exptl_crystal_F_000 1552
_exptl_crystal_size_max .3
_exptl_crystal_size_mid .2
_exptl_crystal_size_min .2
_refine_diff_density_max .398
_refine_diff_density_min -.335
_refine_ls_extinction_method none
_refine_ls_goodness_of_fit_ref 1.060
_refine_ls_hydrogen_treatment 'see text '
_refine_ls_matrix_type full
_refine_ls_number_parameters 627
_refine_ls_number_reflns 5951
_refine_ls_number_restraints 0
_refine_ls_restrained_S_all 1.060
_refine_ls_R_factor_all .0449
_refine_ls_R_factor_gt .0361
_refine_ls_shift/su_max .000
_refine_ls_shift/su_mean .000
_refine_ls_structure_factor_coef Fsqd
_refine_ls_weighting_details 'calc w=1/[\s^2^(Fo^2^)+(0.0402P)^2^+1.9477P] where P=(Fo^2^+2Fc^2^)/3'
_refine_ls_weighting_scheme calc
_refine_ls_wR_factor_ref .0916
_reflns_number_gt 5134
_reflns_number_total 5951
_reflns_threshold_expression >2sigma(I)
_cod_data_source_file cv6071.cif
_cod_data_source_block I
_cod_depositor_comments
;
The following automatic conversions were performed:
'_symmetry_cell_setting' value 'Monoclinic' changed to 'monoclinic'
according to '/home/saulius/struct/CIF-dictionaries/cif_core.dic'
dictionary named 'cif_core.dic' version 2.4.1 from 2010-06-29.

Automatic conversion script
Id: cif_fix_enum 1527 2010-12-29 10:47:43Z saulius 

The following automatic conversions were performed:

'_symmetry_cell_setting' value 'Monoclinic' changed to 'monoclinic'
according to /home/saulius/struct/CIF-dictionaries/cif_core.dic
dictionary named 'cif_core.dic' version 2.4.1 from 2010-06-29.

Automatic conversion script
Id: cif_fix_values 1715 2011-07-08 13:25:40Z adriana 
;
_cod_original_sg_symbol_H-M 'P 21/c'
_cod_database_code 2200672
_cod_database_fobs_code 2200672

loop_
_symmetry_equiv_pos_as_xyz
x,y,z
-x,1/2+y,1/2-z
-x,-y,-z
x,1/2-y,1/2+z

loop_
_atom_site_aniso_label
_atom_site_aniso_U_11
_atom_site_aniso_U_22
_atom_site_aniso_U_33
_atom_site_aniso_U_12
_atom_site_aniso_U_13
_atom_site_aniso_U_23
O3 .0575(9) .0392(8) .0199(7) .0030(7) .0063(6) -.0029(6)
O4 .0333(7) .0257(7) .0320(7) .0040(5) -.0015(5) -.0060(5)
O5 .0431(8) .0262(7) .0266(7) .0013(6) .0078(6) .0039(5)
N1 .0348(9) .0278(8) .0172(8) .0011(7) .0009(6) -.0027(6)
N2 .0359(9) .0393(10) .0201(8) .0059(8) .0051(7) -.0042(7)
N3 .0289(8) .0240(8) .0195(7) .0007(6) .0021(6) -.0018(6)
N4 .0316(9) .0370(9) .0196(8) .0052(7) .0036(7) -.0017(7)
C2 .0319(9) .0201(8) .0210(8) -.0030(7) .0032(7) -.0007(7)
C4 .0301(9) .0172(8) .0218(9) -.0030(7) .0031(7) -.0009(7)
C5 .0276(9) .0177(8) .0258(9) -.0024(7) .0017(7) -.0019(7)
C6 .0314(10) .0220(9) .0253(9) .0004(7) -.0028(8) -.0005(7)
C7 .0261(9) .0264(10) .0307(10) -.0025(7) .0020(8) -.0017(8)
C8 .0187(8) .0271(9) .0257(9) .0026(7) .0003(7) -.0009(7)
C9 .0257(9) .0275(10) .0245(9) .0012(7) .0012(7) .0051(8)
C10 .0262(9) .0349(10) .0182(8) .0039(8) .0004(7) -.0003(7)
C11 .0223(8) .0242(9) .0270(9) .0043(7) -.0003(7) -.0043(7)
C12 .0226(9) .0274(9) .0248(9) .0034(7) .0031(7) .0036(7)
C13 .0236(9) .0289(10) .0221(9) .0032(7) .0041(7) -.0024(7)
C14 .0615(16) .0503(14) .0232(11) -.0020(12) .0089(10) .0047(10)
C15 .0429(12) .0337(12) .0478(13) -.0099(10) .0061(11) -.0068(11)
C16 .0335(11) .0377(11) .0276(10) .0047(9) .0098(8) .0055(9)
O3A .0645(10) .0408(8) .0181(7) .0053(7) -.0012(6) .0052(6)
O4A .0336(7) .0297(7) .0330(7) .0064(6) .0058(6) .0093(6)
O5A .0539(9) .0268(7) .0240(7) .0087(6) .0051(6) -.0016(5)
N1A .0273(8) .0286(8) .0208(8) -.0032(6) -.0026(6) .0009(6)
N2A .0366(10) .0387(10) .0226(8) -.0048(8) .0029(7) .0046(7)
N3A .0246(7) .0256(8) .0239(8) -.0017(6) .0036(6) -.0006(6)
N4A .0297(9) .0412(10) .0253(9) -.0093(7) -.0008(7) .0009(7)
C2A .0279(9) .0200(8) .0237(9) .0024(7) .0051(7) .0016(7)
C4A .0252(9) .0193(8) .0243(9) .0014(7) .0027(7) -.0012(7)
C5A .0259(9) .0179(8) .0228(9) -.0003(7) .0031(7) .0001(7)
C6A .0272(9) .0215(9) .0257(9) -.0027(7) .0035(7) .0016(7)
C7A .0295(10) .0240(9) .0221(9) -.0025(8) .0045(7) -.0010(7)
C8A .0190(8) .0266(9) .0224(9) -.0019(7) .0039(6) .0023(7)
C9A .0330(10) .0300(10) .0212(9) -.0019(8) .0034(7) -.0030(8)
C10A .0295(9) .0358(10) .0183(9) .0002(8) .0012(7) .0043(7)
C11A .0232(9) .0275(9) .0265(9) .0024(7) .0028(7) .0058(7)
C12A .0218(8) .0274(9) .0227(9) .0008(7) .0034(7) -.0008(7)
C13A .0230(9) .0279(9) .0190(9) -.0003(7) .0022(7) .0025(7)
C14A .0536(14) .0671(16) .0175(10) .0191(13) -.0028(10) -.0026(10)
C15A .0494(14) .0316(12) .0571(15) -.0006(10) .0121(12) .0112(11)
C16A .0352(11) .0367(11) .0226(9) .0064(9) .0028(8) -.0045(8)
S1 .0301(2) .0267(2) .0162(2) -.0033(2) .0037(2) .0009(2)
O6 .0503(8) .0314(7) .0229(7) -.0094(6) .0068(6) -.0036(5)
O7 .0601(10) .0434(9) .0257(7) .0091(7) .0106(7) .0121(6)
O8 .0363(8) .0499(9) .0532(9) -.0071(7) -.0074(7) -.0013(7)
O9 .0654(10) .0383(8) .0364(8) -.0052(7) .0275(7) -.0052(6)
O1' .0429(9) .0411(9) .0443(9) -.0021(8) -.0111(7) -.0043(7)
O2' .0396(9) .0735(12) .0321(8) .0057(9) .0026(8) -.0048(8)
O3' .0428(9) .0461(9) .0493(9) .0063(7) .0000(7) -.0085(7)

loop_
_atom_site_label
_atom_site_fract_x
_atom_site_fract_y
_atom_site_fract_z
_atom_site_U_iso_or_equiv
_atom_site_thermal_displace_type
_atom_site_calc_flag
_atom_site_refinement_flags
_atom_site_occupancy
_atom_site_type_symbol
O3 .2086(2) .25126(6) .31273(6) .0388(5) Uani . . 1.000 O
O4 .15474(18) .16421(5) .39394(6) .0310(4) Uani . . 1.000 O
O5 .12160(19) .18298(5) .52203(6) .0317(4) Uani . . 1.000 O
N1 -.1165(2) .44433(7) .60943(8) .0269(5) Uani . . 1.000 N
N2 -.4164(2) .48104(8) .59187(9) .0317(5) Uani . . 1.000 N
N3 -.2813(2) .45343(6) .50171(7) .0243(4) Uani . . 1.000 N
N4 -.1480(3) .42782(7) .41176(8) .0294(5) Uani . . 1.000 N
C2 -.2703(3) .45939(7) .56726(8) .0244(5) Uani . . 1.000 C
C4 -.1318(2) .43258(7) .47728(8) .0231(5) Uani . . 1.000 C
C5 .0373(2) .41617(7) .51969(8) .0239(5) Uani . . 1.000 C
C6 .0351(3) .42325(8) .58539(9) .0269(5) Uani . . 1.000 C
C7 .2069(3) .39311(8) .49325(10) .0280(6) Uani . . 1.000 C
C8 .1871(2) .33190(8) .46688(9) .0241(5) Uani . . 1.000 C
C9 .2058(2) .32122(8) .40121(9) .0262(5) Uani . . 1.000 C
C10 .1928(2) .26531(8) .37706(8) .0267(5) Uani . . 1.000 C
C11 .1632(2) .21970(7) .41838(9) .0249(5) Uani . . 1.000 C
C12 .1480(2) .23072(8) .48494(9) .0250(5) Uani . . 1.000 C
C13 .1592(2) .28677(8) .50898(9) .0248(5) Uani . . 1.000 C
C14 .2066(4) .29777(11) .26603(11) .0447(8) Uani . . 1.000 C
C15 -.0336(3) .14312(10) .37733(13) .0415(7) Uani . . 1.000 C
C16 .1226(3) .19124(10) .59154(10) .0324(6) Uani . . 1.000 C
O3A .7323(2) .25401(6) .27892(6) .0419(5) Uani . . 1.000 O
O4A .73218(18) .17080(5) .18802(6) .0320(4) Uani . . 1.000 O
O5A .6587(2) .19370(6) .05887(6) .0350(4) Uani . . 1.000 O
N1A .4728(2) .42514(7) -.07646(7) .0262(5) Uani . . 1.000 N
N2A .6395(3) .46965(8) -.14905(8) .0328(5) Uani . . 1.000 N
N3A .7644(2) .46739(6) -.03793(7) .0247(4) Uani . . 1.000 N
N4A .8883(2) .46221(8) .07139(8) .0326(5) Uani . . 1.000 N
C2A .6277(2) .45456(7) -.08727(8) .0237(5) Uani . . 1.000 C
C4A .7473(2) .44981(7) .02405(8) .0230(5) Uani . . 1.000 C
C5A .5838(2) .41962(7) .03831(8) .0223(5) Uani . . 1.000 C
C6A .4510(3) .40909(7) -.01403(9) .0248(5) Uani . . 1.000 C
C7A .5570(3) .40095(8) .10692(9) .0251(5) Uani . . 1.000 C
C8A .6161(2) .33949(7) .12627(8) .0226(5) Uani . . 1.000 C
C9A .6548(3) .32691(8) .19363(9) .0281(6) Uani . . 1.000 C
C10A .6911(3) .27082(8) .21422(8) .0281(5) Uani . . 1.000 C
C11A .6890(2) .22668(8) .16779(9) .0258(5) Uani . . 1.000 C
C12A .6538(2) .23953(8) .10047(8) .0240(5) Uani . . 1.000 C
C13A .6173(2) .29617(8) .07973(8) .0234(5) Uani . . 1.000 C
C14A .7351(4) .29752(12) .32819(10) .0469(8) Uani . . 1.000 C
C15A .5799(4) .14029(11) .20911(14) .0456(8) Uani . . 1.000 C
C16A .6522(3) .20627(9) -.00964(9) .0317(6) Uani . . 1.000 C
S1 .06550(6) .46246(2) .25336(2) .02430(10) Uani . . 1.000 S
O6 .1140(2) .52387(6) .26534(6) .0347(4) Uani . . 1.000 O
O7 .0962(2) .43137(6) .31571(7) .0426(5) Uani . . 1.000 O
O8 -.1317(2) .45910(7) .22252(8) .0479(5) Uani . . 1.000 O
O9 .1836(2) .43906(6) .20703(7) .0447(5) Uani . . 1.000 O
O1' .2813(2) .06925(8) .29492(8) .0446(5) Uani . . 1.000 O
O2' .5571(3) .45244(8) .29707(8) .0487(6) Uani . . 1.000 O
O3' .1171(2) .15968(7) .22232(8) .0468(5) Uani . . 1.000 O
H1 -.114(3) .4514(10) .6511(12) .047(7) Uiso . . 1.000 H
H2 .147(3) .2944(8) .5538(10) .024(5) Uiso . . 1.000 H
H6 .021(3) .2149(9) .5999(10) .037(6) Uiso . . 1.000 H
H10 .142(3) .4145(9) .6172(10) .032(5) Uiso . . 1.000 H
H11 .242(3) .2074(9) .6132(10) .038(6) Uiso . . 1.000 H
H12 .312(3) .3934(8) .5302(10) .030(5) Uiso . . 1.000 H
H14 .236(3) .4178(9) .4593(10) .029(5) Uiso . . 1.000 H
H15 .225(3) .3521(9) .3736(10) .030(5) Uiso . . 1.000 H
H21 -.252(4) .4383(10) .3872(12) .045(7) Uiso . . 1.000 H
H24 -.025(3) .1062(12) .3600(12) .053(7) Uiso . . 1.000 H
H26 .108(3) .1545(10) .6097(11) .041(6) Uiso . . 1.000 H
H30 -.052(3) .4219(10) .3905(12) .046(7) Uiso . . 1.000 H
H32 -.096(4) .1425(12) .4169(14) .067(8) Uiso . . 1.000 H
H33 -.101(3) .1687(11) .3447(12) .050(7) Uiso . . 1.000 H
H34 .087(4) .3192(11) .2638(12) .057(7) Uiso . . 1.000 H
H35 .317(4) .3246(13) .2777(13) .069(8) Uiso . . 1.000 H
H39 .219(4) .2776(14) .2271(15) .078(9) Uiso . . 1.000 H
H40 -.502(3) .4976(10) .5649(12) .041(6) Uiso . . 1.000 H
H41 -.405(3) .4915(10) .6324(12) .042(6) Uiso . . 1.000 H
H3 .623(3) .4259(8) .1399(10) .026(5) Uiso . . 1.000 H
H4 .424(3) .4034(9) .1095(10) .032(5) Uiso . . 1.000 H
H5 .654(3) .1703(10) -.0320(11) .040(6) Uiso . . 1.000 H
H7 .336(3) .3901(9) -.0112(9) .028(5) Uiso . . 1.000 H
H8 .551(3) .4600(8) -.1774(10) .023(5) Uiso . . 1.000 H
H13 .651(3) .3576(9) .2248(10) .032(5) Uiso . . 1.000 H
H17 .758(3) .2311(10) -.0165(11) .046(6) Uiso . . 1.000 H
H18 .627(3) .1044(12) .2217(12) .052(7) Uiso . . 1.000 H
H19 .535(3) .2244(9) -.0269(10) .034(5) Uiso . . 1.000 H
H20 .542(4) .1595(13) .2462(14) .071(9) Uiso . . 1.000 H
H22 .989(3) .4805(10) .0587(11) .042(6) Uiso . . 1.000 H
H23 .726(4) .4948(11) -.1610(12) .056(7) Uiso . . 1.000 H
H27 .885(3) .4524(10) .1137(12) .041(6) Uiso . . 1.000 H
H28 .617(4) .3126(11) .3286(12) .054(7) Uiso . . 1.000 H
H29 .776(3) .2781(10) .3695(13) .051(7) Uiso . . 1.000 H
H31 .590(3) .3050(8) .0338(10) .027(5) Uiso . . 1.000 H
H36 .474(4) .1388(12) .1740(15) .073(9) Uiso . . 1.000 H
H37 .391(3) .4184(10) -.1098(12) .043(6) Uiso . . 1.000 H
H38 .830(4) .3295(13) .3197(14) .072(9) Uiso . . 1.000 H
H1' .230(3) .1004(9) .2760(9) .016(4) Uiso . . 1.000 H
H2' .207(4) .0376(14) .2864(14) .075(9) Uiso . . 1.000 H
H3' .467(4) .4452(11) .2783(13) .046(8) Uiso . . 1.000 H
H4' .639(4) .4542(12) .2687(15) .070(9) Uiso . . 1.000 H
H5' .143(5) .1885(16) .2604(18) .103(12) Uiso . . 1.000 H
H6' -.030(7) .158(2) .217(2) .169(19) Uiso . . 1.000 H

loop_
_atom_type_symbol
_atom_type_description
_atom_type_scat_dispersion_real
_atom_type_scat_dispersion_imag
_atom_type_scat_source
S S .1246 .1234 'International Tables Vol C Tables 4.2.6.8 and 6.1.1.4'
O O .0106 .0060 'International Tables Vol C Tables 4.2.6.8 and 6.1.1.4'
N N .0061 .0033 'International Tables Vol C Tables 4.2.6.8 and 6.1.1.4'
H H .0000 .0000 'International Tables Vol C Tables 4.2.6.8 and 6.1.1.4'
C C .0033 .0016 'International Tables Vol C Tables 4.2.6.8 and 6.1.1.4'

loop_
_geom_angle_atom_site_label_1
_geom_angle_atom_site_label_2
_geom_angle_atom_site_label_3
_geom_angle
_geom_angle_publ_flag
O6 S1 O7 109.54(8) yes
O6 S1 O8 108.17(9) yes
O6 S1 O9 108.47(8) yes
O7 S1 O8 111.07(9) yes
O7 S1 O9 110.55(8) yes
O8 S1 O9 108.97(9) yes
C10 O3 C14 117.31(16) yes
C11 O4 C15 113.10(14) yes
C12 O5 C16 117.19(15) yes
C10A O3A C14A 117.13(16) yes
C11A O4A C15A 113.94(15) yes
C12A O5A C16A 116.72(15) yes
H1' O1' H2' 113(2) no
H3' O2' H4' 108(3) no
C2 N1 C6 119.88(16) yes
C2 N3 C4 118.48(16) yes
C6 N1 H1 121.7(15) no
C2 N1 H1 118.2(15) no
C2 N2 H40 117.8(16) no
H40 N2 H41 117(2) no
C2 N2 H41 120.3(15) no
H5' O3' H6' 100(3) no
H21 N4 H30 116(2) no
C4 N4 H21 119.5(17) no
C4 N4 H30 123.3(16) no
C2A N1A C6A 120.30(15) yes
C2A N3A C4A 118.43(14) yes
C2A N1A H37 117.2(16) no
C6A N1A H37 122.4(16) no
C2A N2A H23 124.5(16) no
C2A N2A H8 116.1(15) no
H8 N2A H23 118(2) no
H22 N4A H27 122(2) no
C4A N4A H27 121.1(14) no
C4A N4A H22 117.0(14) no
N2 C2 N3 118.93(18) yes
N1 C2 N3 122.17(18) yes
N1 C2 N2 118.90(16) yes
N3 C4 C5 122.04(15) yes
N3 C4 N4 116.55(16) yes
N4 C4 C5 121.42(16) yes
C6 C5 C7 121.82(16) no
C4 C5 C7 122.84(15) no
C4 C5 C6 115.34(15) no
N1 C6 C5 122.09(18) yes
C5 C7 C8 114.83(16) no
C7 C8 C9 119.40(16) no
C9 C8 C13 120.31(17) no
C7 C8 C13 120.23(16) no
C8 C9 C10 119.89(17) no
O3 C10 C11 116.06(16) yes
O3 C10 C9 123.42(16) yes
C9 C10 C11 120.52(16) no
O4 C11 C12 120.96(15) yes
C10 C11 C12 119.24(16) no
O4 C11 C10 119.77(15) yes
C11 C12 C13 120.25(16) no
O5 C12 C13 124.72(16) yes
O5 C12 C11 115.02(15) yes
C8 C13 C12 119.77(17) no
N1 C6 H10 116.6(13) no
C5 C6 H10 121.3(13) no
H12 C7 H14 108.9(17) no
C8 C7 H12 107.3(11) no
C5 C7 H14 109.1(13) no
C8 C7 H14 109.2(13) no
C5 C7 H12 107.4(12) no
C10 C9 H15 120.9(13) no
C8 C9 H15 119.2(13) no
C8 C13 H2 119.8(11) no
C12 C13 H2 120.4(11) no
O3 C14 H35 112.2(16) no
O3 C14 H34 109.3(15) no
O3 C14 H39 101(2) no
H34 C14 H35 111(2) no
H34 C14 H39 114(2) no
H35 C14 H39 110(2) no
O4 C15 H32 110.3(17) no
O4 C15 H24 106.7(14) no
H32 C15 H33 109(2) no
O4 C15 H33 108.3(14) no
H24 C15 H32 111(2) no
H24 C15 H33 111(2) no
H6 C16 H26 108.5(19) no
O5 C16 H11 111.7(12) no
O5 C16 H26 106.4(14) no
H6 C16 H11 110.3(18) no
O5 C16 H6 111.4(12) no
H11 C16 H26 108.2(18) no
N2A C2A N3A 120.83(16) yes
N1A C2A N3A 121.77(15) yes
N1A C2A N2A 117.40(16) yes
N4A C4A C5A 121.58(15) yes
N3A C4A C5A 121.89(14) yes
N3A C4A N4A 116.52(14) yes
C4A C5A C7A 123.47(15) no
C6A C5A C7A 120.54(16) no
C4A C5A C6A 115.99(15) no
N1A C6A C5A 121.56(18) yes
C5A C7A C8A 116.13(15) no
C7A C8A C13A 122.29(15) no
C9A C8A C13A 120.16(16) no
C7A C8A C9A 117.34(15) no
C8A C9A C10A 119.93(16) no
O3A C10A C11A 115.06(16) yes
O3A C10A C9A 124.56(16) yes
C9A C10A C11A 120.38(16) no
C10A C11A C12A 119.57(17) no
O4A C11A C12A 119.70(16) yes
O4A C11A C10A 120.62(16) yes
O5A C12A C11A 115.29(16) yes
O5A C12A C13A 124.71(15) yes
C11A C12A C13A 120.00(16) no
C8A C13A C12A 119.94(15) no
N1A C6A H7 114.2(11) no
C5A C6A H7 124.3(11) no
C5A C7A H3 110.9(12) no
C5A C7A H4 107.4(12) no
C8A C7A H3 107.1(12) no
H3 C7A H4 108.6(18) no
C8A C7A H4 106.4(12) no
C8A C9A H13 118.4(12) no
C10A C9A H13 121.6(12) no
C12A C13A H31 120.3(11) no
C8A C13A H31 119.8(11) no
O3A C14A H38 109.3(16) no
O3A C14A H28 111.1(16) no
O3A C14A H29 104.7(14) no
H28 C14A H38 111(2) no
H29 C14A H38 111(2) no
H28 C14A H29 109(2) no
O4A C15A H18 105.3(14) no
O4A C15A H36 110.8(18) no
H18 C15A H20 110(2) no
O4A C15A H20 109.4(18) no
H20 C15A H36 108(3) no
H18 C15A H36 113(2) no
O5A C16A H17 110.4(13) no
O5A C16A H19 110.3(12) no
H5 C16A H19 106.4(18) no
H17 C16A H19 110.5(18) no
H5 C16A H17 112.3(19) no
O5A C16A H5 106.8(14) no

loop_
_geom_bond_atom_site_label_1
_geom_bond_atom_site_label_2
_geom_bond_site_symmetry_1
_geom_bond_site_symmetry_2
_geom_bond_distance
_geom_bond_publ_flag
S1 O9 . . 1.4684(15) yes
S1 O6 . . 1.4812(15) yes
S1 O7 . . 1.4494(15) yes
S1 O8 . . 1.4716(16) yes
O3 C14 . . 1.439(3) yes
O3 C10 . . 1.372(2) yes
O4 C11 . . 1.381(2) yes
O4 C15 . . 1.439(3) yes
O5 C12 . . 1.372(2) yes
O5 C16 . . 1.428(2) yes
O3A C14A . . 1.423(3) yes
O3A C10A . . 1.364(2) yes
O4A C15A . . 1.428(3) yes
O4A C11A . . 1.384(2) yes
O5A C16A . . 1.420(2) yes
O5A C12A . . 1.365(2) yes
O1' H2' . . .91(3) no
O1' H1' . . .88(2) no
O2' H3' . . .72(3) no
O2' H4' . . .89(3) no
N1 C6 . . 1.357(3) yes
N1 C2 . . 1.346(2) yes
N2 C2 . . 1.334(3) yes
N3 C2 . . 1.333(2) yes
N3 C4 . . 1.346(2) yes
N4 C4 . . 1.327(2) yes
N1 H1 . . .86(2) no
N2 H40 . . .86(2) no
N2 H41 . . .85(2) no
O3' H6' . . 1.05(5) no
O3' H5' . . 1.02(4) no
N4 H30 . . .88(2) no
N4 H21 . . .87(3) no
N1A C2A . . 1.358(2) yes
N1A C6A . . 1.357(2) yes
N2A C2A . . 1.322(2) yes
N3A C4A . . 1.350(2) yes
N3A C2A . . 1.334(2) yes
N4A C4A . . 1.326(2) yes
N1A H37 . . .85(2) no
N2A H23 . . .92(3) no
N2A H8 . . .83(2) no
N4A H22 . . .91(2) no
N4A H27 . . .90(2) no
C4 C5 . . 1.439(2) no
C5 C7 . . 1.509(3) no
C5 C6 . . 1.351(2) no
C7 C8 . . 1.520(3) no
C8 C9 . . 1.387(3) no
C8 C13 . . 1.389(3) no
C9 C10 . . 1.388(3) no
C10 C11 . . 1.390(2) no
C11 C12 . . 1.400(3) no
C12 C13 . . 1.390(3) no
C6 H10 . . .95(2) no
C7 H12 . . .99(2) no
C7 H14 . . .95(2) no
C9 H15 . . .93(2) no
C13 H2 . . .95(2) no
C14 H35 . . 1.01(3) no
C14 H34 . . .99(3) no
C14 H39 . . .94(3) no
C15 H33 . . .97(2) no
C15 H32 . . .98(3) no
C15 H24 . . .93(3) no
C16 H26 . . .94(2) no
C16 H6 . . .95(2) no
C16 H11 . . .98(2) no
C4A C5A . . 1.441(2) no
C5A C6A . . 1.346(3) no
C5A C7A . . 1.504(2) no
C7A C8A . . 1.526(2) no
C8A C9A . . 1.390(2) no
C8A C13A . . 1.384(2) no
C9A C10A . . 1.383(3) no
C10A C11A . . 1.394(3) no
C11A C12A . . 1.390(2) no
C12A C13A . . 1.396(3) no
C6A H7 . . .95(2) no
C7A H4 . . .97(2) no
C7A H3 . . .96(2) no
C9A H13 . . .96(2) no
C13A H31 . . .95(2) no
C14A H28 . . .92(3) no
C14A H38 . . 1.04(3) no
C14A H29 . . .96(3) no
C15A H36 . . .97(3) no
C15A H20 . . .95(3) no
C15A H18 . . .92(3) no
C16A H5 . . .95(2) no
C16A H17 . . .98(2) no
C16A H19 . . .96(2) no

loop_
_geom_contact_atom_site_label_1
_geom_contact_atom_site_label_2
_geom_contact_distance
_geom_contact_site_symmetry_2
_geom_contact_publ_flag
S1 N1 3.5122(17) 3_566 no
S1 H2' 2.67(3) 2_555 no
S1 H1 2.78(2) 3_566 no
S1 H23 2.77(3) 3_665 no
S1 H3' 2.90(3) . no
S1 H4' 3.15(3) 1_455 no
S1 H27 2.96(2) 1_455 no
S1 H30 3.18(2) . no
O1' O6 3.121(2) 2_545 no
O1' O8 2.781(2) 2_545 no
O1' N1A 2.778(2) 4_555 no
O1' O3' 2.737(2) . no
O1' O4 3.214(2) . no
O1' C15A 3.401(3) . no
O1' C2A 3.247(2) 4_555 no
O1' N2A 2.818(3) 4_555 no
O2' N2 3.038(3) 3_566 no
O2' O9 3.045(2) . no
O2' N4 2.974(3) 1_655 no
O2' O8 2.900(3) 1_655 no
O3 O4 2.6786(18) . no
O3 O3' 2.828(2) . no
O3' C14 3.368(3) . no
O3' O4A 2.778(2) 1_455 no
O3' O1' 2.737(2) . no
O3' C6 3.370(2) 4_554 no
O3' O3 2.828(2) . no
O3A C15A 3.123(3) . no
O3A O4A 2.6776(18) . no
O4 O1' 3.214(2) . no
O4 N1A 3.090(2) 4_555 no
O4 O5 2.6915(18) . no
O4 C6A 3.131(2) 4_555 no
O4 O3 2.6786(18) . no
O4A O3A 2.6776(18) . no
O4A O3' 2.778(2) 1_655 no
O4A O5A 2.6591(18) . no
O5 C15 3.134(3) . no
O5 O4 2.6915(18) . no
O5 C6A 3.363(2) 4_555 no
O5A O4A 2.6591(18) . no
O6 N1 2.654(2) 3_566 no
O6 N2A 3.174(2) 3_665 no
O6 O1' 3.121(2) 2_555 no
O7 N4 2.826(2) . no
O7 C14 3.398(3) . no
O7 C9 3.131(2) . no
O7 N1 3.260(2) 3_566 no
O8 C7A 3.295(3) 1_455 no
O8 O2' 2.900(3) 1_455 no
O8 O1' 2.781(2) 2_555 no
O8 N4A 3.105(2) 1_455 no
O9 O2' 3.045(2) . no
O9 N2A 2.826(2) 3_665 no
O1' H8 2.06(2) 4_555 no
O1' H24 2.88(2) . no
O1' H37 2.00(2) 4_555 no
O2' H21 2.15(3) 1_655 no
O2' H41 2.33(2) 3_566 no
O2' H13 2.79(2) . no
O3 H5' 1.83(4) . no
O3' H39 2.84(3) . no
O3' H1' 1.87(2) . no
O3' H10 2.78(2) 4_554 no
O3A H33 2.59(2) 1_655 no
O3A H20 2.62(3) . no
O4 H5' 2.77(4) . no
O4 H7 2.51(2) 4_555 no
O4 H37 2.58(2) 4_555 no
O4A H6' 1.76(5) 1_655 no
O5 H32 2.63(3) . no
O5 H7 2.46(2) 4_555 no
O6 H2' 2.42(3) 2_555 no
O6 H1 1.80(2) 3_566 no
O6 H41 2.75(2) 3_566 no
O6 H23 2.60(3) 3_665 no
O6 H18 2.63(3) 2_655 no
O7 H15 2.31(2) . no
O7 H34 2.81(3) . no
O7 H1 2.81(2) 3_566 no
O7 H3' 2.91(3) . no
O7 H30 2.00(2) . no
O8 H3 2.38(2) 1_455 no
O8 H4' 2.03(3) 1_455 no
O8 H2' 1.90(3) 2_555 no
O8 H27 2.24(2) 1_455 no
O8 H13 2.84(2) 1_455 no
O9 H3' 2.33(3) . no
O9 H27 2.67(2) 1_455 no
O9 H23 1.96(3) 3_665 no
N1 O6 2.654(2) 3_566 no
N1 S1 3.5122(17) 3_566 no
N1 O7 3.260(2) 3_566 no
N1A O1' 2.778(2) 4_554 no
N1A O4 3.090(2) 4_554 no
N2 O2' 3.038(3) 3_566 no
N2 N3 3.080(2) 3_466 no
N2A O1' 2.818(3) 4_554 no
N2A O9 2.826(2) 3_665 no
N2A O6 3.174(2) 3_665 no
N3 N2 3.080(2) 3_466 no
N3A N4A 3.155(2) 3_765 no
N4 O2' 2.974(3) 1_455 no
N4 O7 2.826(2) . no
N4 C8 3.360(3) . no
N4A N3A 3.155(2) 3_765 no
N4A O8 3.105(2) 1_655 no
N3 H40 2.23(2) 3_466 no
N3A H22 2.25(2) 3_765 no
N3A H32 2.94(3) 4_654 no
N4 H14 2.81(2) . no
N4 H38 2.95(3) 1_455 no
N4A H3 2.67(2) . no
C2A O1' 3.247(2) 4_554 no
C2A C15 3.492(3) 4_654 no
C2A C5A 3.513(2) 3_665 no
C4 C5 3.580(2) 3_566 no
C4A C6A 3.573(2) 3_665 no
C5 C4 3.580(2) 3_566 no
C5A C2A 3.513(2) 3_665 no
C6 O3' 3.370(2) 4_555 no
C6A C13A 3.361(3) . no
C6A O5 3.363(2) 4_554 no
C6A O4 3.131(2) 4_554 no
C6A C4A 3.573(2) 3_665 no
C7A O8 3.295(3) 1_655 no
C8 N4 3.360(3) . no
C8 C16A 3.441(3) 4_555 no
C9 C16A 3.517(3) 4_555 no
C9 O7 3.131(2) . no
C9 C14A 3.547(3) 1_455 no
C10 C14A 3.393(3) 1_455 no
C13A C6A 3.361(3) . no
C14 O7 3.398(3) . no
C14 O3' 3.368(3) . no
C14 C16 3.525(3) 4_554 no
C14A C9 3.547(3) 1_655 no
C14A C10 3.393(3) 1_655 no
C14A C16A 3.446(3) 4_555 no
C15 C2A 3.492(3) 4_455 no
C15 O5 3.134(3) . no
C15A O1' 3.401(3) . no
C15A O3A 3.123(3) . no
C16 C14 3.525(3) 4_555 no
C16A C14A 3.446(3) 4_554 no
C16A C8 3.441(3) 4_554 no
C16A C9 3.517(3) 4_554 no
C2 H14 2.92(2) 3_566 no
C2A H32 3.01(3) 4_654 no
C4 H5 2.84(2) 4_455 no
C5 H2 2.993(19) . no
C5A H31 2.666(19) . no
C6A H31 2.742(19) . no
C7 H30 2.68(2) . no
C7A H27 2.64(2) . no
C8 H19 2.82(2) 4_555 no
C8 H30 3.00(2) . no
C8A H11 2.89(2) 4_554 no
C9 H38 2.97(3) 1_455 no
C9 H19 2.81(2) 4_555 no
C9 H34 2.80(2) . no
C9 H35 2.75(3) . no
C9 H30 2.98(2) . no
C9A H38 2.69(3) . no
C9A H28 2.82(2) . no
C10 H33 3.09(2) . no
C10 H29 3.01(2) 1_455 no
C10 H38 3.09(3) 1_455 no
C10 H19 2.93(2) 4_555 no
C10 H5' 2.95(4) . no
C10A H20 2.91(3) . no
C11 H7 3.10(2) 4_555 no
C11 H19 3.04(2) 4_555 no
C11A H6' 2.66(5) 1_655 no
C12 H17 2.95(2) 4_455 no
C12 H32 2.92(3) . no
C12 H19 3.03(2) 4_555 no
C12A H6 2.86(2) 4_654 no
C13 H17 2.90(2) 4_455 no
C13 H19 2.93(2) 4_555 no
C13 H11 2.81(2) . no
C13 H6 2.79(2) . no
C13A H11 2.90(2) 4_554 no
C13A H6 2.90(2) 4_654 no
C13A H17 2.79(2) . no
C13A H19 2.73(2) . no
C14 H15 2.52(2) . no
C14 H5' 2.58(4) . no
C14 H28 3.07(3) . no
C14A H5 3.08(2) 4_555 no
C14A H34 3.07(3) 1_655 no
C14A H13 2.52(2) . no
C15 H5' 3.05(4) . no
C15A H6' 2.83(5) 1_655 no
C16 H4 3.08(2) 4_555 no
C16 H2 2.532(19) . no
C16 H39 2.84(3) 4_555 no
C16A H31 2.524(19) . no
C16A H29 2.77(3) 4_554 no
H1 H41 2.28(3) . no
H1 O6 1.80(2) 3_566 no
H1 S1 2.78(2) 3_566 no
H1 O7 2.81(2) 3_566 no
H1' H37 2.48(3) 4_555 no
H1' H5' 2.15(4) . no
H1' O3' 1.87(2) . no
H1' H6' 2.47(5) . no
H2 H6 2.32(3) . no
H2 C5 2.993(19) . no
H2 H11 2.40(3) . no
H2 C16 2.532(19) . no
H2' H37 2.54(4) 4_555 no
H2' H8 2.49(4) 4_555 no
H2' O8 1.90(3) 2_545 no
H2' O6 2.42(3) 2_545 no
H2' H4' 2.57(4) 2_645 no
H2' S1 2.67(3) 2_545 no
H3 N4A 2.67(2) . no
H3 H27 2.13(3) . no
H3 O8 2.38(2) 1_655 no
H3 H13 2.33(3) . no
H3' O9 2.33(3) . no
H3' H41 2.43(4) 3_566 no
H3' S1 2.90(3) . no
H3' O7 2.91(3) . no
H4 H7 2.47(3) . no
H4 C16 3.08(2) 4_554 no
H4' H2' 2.57(4) 2_655 no
H4' S1 3.15(3) 1_655 no
H4' H13 2.42(4) . no
H4' O8 2.03(3) 1_655 no
H4' H21 2.45(4) 1_655 no
H5 C14A 3.08(2) 4_554 no
H5 C4 2.84(2) 4_654 no
H5' O3 1.83(4) . no
H5' H39 2.27(5) . no
H5' C14 2.58(4) . no
H5' C15 3.05(4) . no
H5' C10 2.95(4) . no
H5' O4 2.77(4) . no
H5' H1' 2.15(4) . no
H6 C12A 2.86(2) 4_455 no
H6 H2 2.32(3) . no
H6 C13A 2.90(2) 4_455 no
H6 C13 2.79(2) . no
H6' C11A 2.66(5) 1_455 no
H6' O4A 1.76(5) 1_455 no
H6' H1' 2.47(5) . no
H6' C15A 2.83(5) 1_455 no
H7 O5 2.46(2) 4_554 no
H7 H4 2.47(3) . no
H7 O4 2.51(2) 4_554 no
H7 C11 3.10(2) 4_554 no
H8 H37 2.16(3) . no
H8 O1' 2.06(2) 4_554 no
H8 H2' 2.49(4) 4_554 no
H10 O3' 2.78(2) 4_555 no
H10 H12 2.35(3) . no
H11 H2 2.40(3) . no
H11 C8A 2.89(2) 4_555 no
H11 C13A 2.90(2) 4_555 no
H11 H39 2.38(4) 4_555 no
H11 C13 2.81(2) . no
H12 H10 2.35(3) . no
H13 H4' 2.42(4) . no
H13 H28 2.40(3) . no
H13 H3 2.33(3) . no
H13 O2' 2.79(2) . no
H13 O8 2.84(2) 1_655 no
H13 H38 2.26(4) . no
H13 C14A 2.52(2) . no
H14 H15 2.31(3) . no
H14 H30 2.33(3) . no
H14 C2 2.92(2) 3_566 no
H14 N4 2.81(2) . no
H15 C14 2.52(2) . no
H15 H14 2.31(3) . no
H15 O7 2.31(2) . no
H15 H35 2.25(3) . no
H15 H34 2.43(3) . no
H17 H31 2.42(3) . no
H17 C12 2.95(2) 4_654 no
H17 C13A 2.79(2) . no
H17 H29 2.36(3) 4_554 no
H17 C13 2.90(2) 4_654 no
H18 O6 2.63(3) 2_645 no
H19 C13A 2.73(2) . no
H19 C12 3.03(2) 4_554 no
H19 C11 3.04(2) 4_554 no
H19 H31 2.25(3) . no
H19 C8 2.82(2) 4_554 no
H19 C9 2.81(2) 4_554 no
H19 C10 2.93(2) 4_554 no
H19 C13 2.93(2) 4_554 no
H20 O3A 2.62(3) . no
H20 C10A 2.91(3) . no
H21 H4' 2.45(4) 1_455 no
H21 O2' 2.15(3) 1_455 no
H22 H22 2.58(3) 3_765 no
H22 N3A 2.25(2) 3_765 no
H23 O9 1.96(3) 3_665 no
H23 O6 2.60(3) 3_665 no
H23 S1 2.77(3) 3_665 no
H24 O1' 2.88(2) . no
H27 O8 2.24(2) 1_655 no
H27 O9 2.67(2) 1_655 no
H27 S1 2.96(2) 1_655 no
H27 H3 2.13(3) . no
H27 C7A 2.64(2) . no
H28 C9A 2.82(2) . no
H28 H35 2.28(4) . no
H28 C14 3.07(3) . no
H28 H13 2.40(3) . no
H29 C10 3.01(2) 1_655 no
H29 C16A 2.77(3) 4_555 no
H29 H17 2.36(3) 4_555 no
H30 C8 3.00(2) . no
H30 O7 2.00(2) . no
H30 C7 2.68(2) . no
H30 H14 2.33(3) . no
H30 S1 3.18(2) . no
H30 C9 2.98(2) . no
H31 C5A 2.666(19) . no
H31 C6A 2.742(19) . no
H31 C16A 2.524(19) . no
H31 H17 2.42(3) . no
H31 H19 2.25(3) . no
H32 O5 2.63(3) . no
H32 C12 2.92(3) . no
H32 C2A 3.01(3) 4_455 no
H32 N3A 2.94(3) 4_455 no
H33 O3A 2.59(2) 1_455 no
H33 C10 3.09(2) . no
H34 O7 2.81(3) . no
H34 C9 2.80(2) . no
H34 C14A 3.07(3) 1_455 no
H34 H15 2.43(3) . no
H34 H38 2.33(4) 1_455 no
H35 H28 2.28(4) . no
H35 H15 2.25(3) . no
H35 C9 2.75(3) . no
H37 H1' 2.48(3) 4_554 no
H37 H2' 2.54(4) 4_554 no
H37 O4 2.58(2) 4_554 no
H37 H8 2.16(3) . no
H37 O1' 2.00(2) 4_554 no
H38 C9A 2.69(3) . no
H38 N4 2.95(3) 1_655 no
H38 H13 2.26(4) . no
H38 H34 2.33(4) 1_655 no
H38 C9 2.97(3) 1_655 no
H38 C10 3.09(3) 1_655 no
H39 O3' 2.84(3) . no
H39 H5' 2.27(5) . no
H39 C16 2.84(3) 4_554 no
H39 H11 2.38(4) 4_554 no
H40 N3 2.23(2) 3_466 no
H41 O2' 2.33(2) 3_566 no
H41 O6 2.75(2) 3_566 no
H41 H3' 2.43(4) 3_566 no
H41 H1 2.28(3) . no

loop_
_geom_hbond_atom_site_label_D
_geom_hbond_atom_site_label_H
_geom_hbond_atom_site_label_A
_geom_hbond_site_symmetry_A
_geom_hbond_distance_DH
_geom_hbond_distance_HA
_geom_hbond_distance_DA
_geom_hbond_angle_DHA
_geom_hbond_publ_flag
N1 H1 O6 3_566 .86(2) 1.80(2) 2.654(2) 172(2) yes
O1' H1' O3' . .88(2) 1.87(2) 2.737(2) 170.3(18) yes
O1' H2' O6 2_545 .91(3) 2.42(3) 3.121(2) 133(3) yes
O1' H2' O8 2_545 .91(3) 1.90(3) 2.781(2) 160(3) yes
O2' H3' O9 . .72(3) 2.33(3) 3.045(2) 169(3) yes
O2' H4' O8 1_655 .89(3) 2.03(3) 2.900(3) 167(3) yes
O3' H5' O3 . 1.02(4) 1.83(4) 2.828(2) 166(3) yes
O3' H6' O4A 1_455 1.05(5) 1.76(5) 2.778(2) 162(4) yes
N2A H8 O1' 4_554 .83(2) 2.06(2) 2.818(3) 152(2) yes
N4 H21 O2' 1_455 .87(3) 2.15(3) 2.974(3) 157(2) yes
N4A H22 N3A 3_765 .91(2) 2.25(2) 3.155(2) 173.1(18) yes
N2A H23 O9 3_665 .92(3) 1.96(3) 2.826(2) 156(2) yes
N4A H27 O8 1_655 .90(2) 2.24(2) 3.105(2) 161(2) yes
N4 H30 O7 . .88(2) 2.00(2) 2.826(2) 155(2) yes
N1A H37 O1' 4_554 .85(2) 2.00(2) 2.778(2) 152(2) yes
N1A H37 O4 4_554 .85(2) 2.58(2) 3.090(2) 120.1(19) yes
N2 H40 N3 3_466 .86(2) 2.23(2) 3.080(2) 176(2) yes
N2 H41 O2' 3_566 .85(2) 2.33(2) 3.038(3) 140(2) yes
C7A H3 O8 1_655 .96(2) 2.38(2) 3.295(3) 158.5(17) yes
C6A H7 O4 4_554 .95(2) 2.51(2) 3.131(2) 123.2(14) yes
C6A H7 O5 4_554 .95(2) 2.46(2) 3.363(2) 158.3(17) yes
C9 H15 O7 . .93(2) 2.31(2) 3.131(2) 146.7(18) yes
C15 H33 O3A 1_455 .97(2) 2.59(2) 3.537(3) 167(2) yes

loop_
_geom_torsion_atom_site_label_1
_geom_torsion_atom_site_label_2
_geom_torsion_atom_site_label_3
_geom_torsion_atom_site_label_4
_geom_torsion
_geom_torsion_publ_flag
C14 O3 C10 C9 -10.8(2) no
C14 O3 C10 C11 169.46(17) no
C15 O4 C11 C10 -100.71(18) no
C15 O4 C11 C12 81.2(2) no
C16 O5 C12 C11 174.34(15) no
C16 O5 C12 C13 -5.9(2) no
C14A O3A C10A C11A -179.66(19) no
C14A O3A C10A C9A .9(3) no
C15A O4A C11A C12A -102.13(19) no
C15A O4A C11A C10A 81.6(2) no
C16A O5A C12A C11A -170.57(15) no
C16A O5A C12A C13A 9.3(2) no
C6 N1 C2 N3 1.2(3) no
C6 N1 C2 N2 -178.73(17) no
C2 N1 C6 C5 -.6(3) no
C2 N3 C4 C5 .6(2) no
C4 N3 C2 N2 178.73(16) no
C2 N3 C4 N4 -179.41(16) no
C4 N3 C2 N1 -1.2(2) no
C6A N1A C2A N2A -179.09(17) no
C2A N1A C6A C5A -2.7(3) no
C6A N1A C2A N3A 1.6(3) no
C2A N3A C4A N4A 178.40(16) no
C2A N3A C4A C5A -2.2(2) no
C4A N3A C2A N1A .7(2) no
C4A N3A C2A N2A -178.49(16) no
N3 C4 C5 C7 -179.55(16) no
N3 C4 C5 C6 -.1(2) no
N4 C4 C5 C6 179.96(17) no
N4 C4 C5 C7 .5(3) no
C6 C5 C7 C8 107.2(2) no
C4 C5 C6 N1 .1(3) no
C7 C5 C6 N1 179.54(17) no
C4 C5 C7 C8 -73.3(2) no
C5 C7 C8 C9 120.65(17) no
C5 C7 C8 C13 -62.3(2) no
C9 C8 C13 C12 -.7(2) no
C7 C8 C13 C12 -177.69(15) no
C7 C8 C9 C10 178.34(15) no
C13 C8 C9 C10 1.3(2) no
C8 C9 C10 O3 179.60(15) no
C8 C9 C10 C11 -.7(2) no
C9 C10 C11 C12 -.5(2) no
C9 C10 C11 O4 -178.57(14) no
O3 C10 C11 C12 179.22(14) no
O3 C10 C11 O4 1.1(2) no
O4 C11 C12 C13 179.17(14) no
C10 C11 C12 O5 -179.11(14) no
O4 C11 C12 O5 -1.0(2) no
C10 C11 C12 C13 1.1(2) no
O5 C12 C13 C8 179.71(15) no
C11 C12 C13 C8 -.5(2) no
N4A C4A C5A C6A -179.40(17) no
N3A C4A C5A C7A -178.07(16) no
N3A C4A C5A C6A 1.2(2) no
N4A C4A C5A C7A 1.3(3) no
C7A C5A C6A N1A -179.47(16) no
C4A C5A C6A N1A 1.2(2) no
C4A C5A C7A C8A -94.5(2) no
C6A C5A C7A C8A 86.3(2) no
C5A C7A C8A C13A -26.8(2) no
C5A C7A C8A C9A 158.37(17) no
C13A C8A C9A C10A -1.2(3) no
C7A C8A C13A C12A -173.37(15) no
C7A C8A C9A C10A 173.67(19) no
C9A C8A C13A C12A 1.3(2) no
C8A C9A C10A C11A -.1(3) no
C8A C9A C10A O3A 179.34(18) no
C9A C10A C11A O4A 177.54(18) no
O3A C10A C11A C12A -178.17(15) no
O3A C10A C11A O4A -1.9(3) no
C9A C10A C11A C12A 1.3(3) no
O4A C11A C12A O5A 2.3(2) no
O4A C11A C12A C13A -177.52(14) no
C10A C11A C12A O5A 178.62(16) no
C10A C11A C12A C13A -1.2(2) no
O5A C12A C13A C8A -179.87(15) no
C11A C12A C13A C8A .0(2) no

loop_
_cod_related_entry_id
_cod_related_entry_database
_cod_related_entry_code
1 ChemSpider 21132617
